data_4079262
loop_
_publ_author_name
'Lazreg, Fa\"ima'
'Slawin, Alexandra M. Z.'
'Cazin, Catherine S. J.'

_publ_section_title
;
 Heteroleptic Bis(N-heterocyclic carbene)Copper(I) Complexes: Highly
 Efficient Systems for the [3+2] Cycloaddition of Azides and Alkynes
;
_journal_issue 22
_journal_name_full Organometallics
_journal_page_first 7969
_journal_paper_doi 10.1021/om3006195
_journal_volume 31
_journal_year 2012
_chemical_formula_moiety 'C39 H63 B Cu F4 N2 P'
_chemical_formula_sum 'C39 H63 B Cu F4 N2 P'
_chemical_formula_weight 741.23
_chemical_name_systematic
; 
 ? 
;
_space_group_IT_number 14
_symmetry_cell_setting monoclinic
_symmetry_space_group_name_Hall '-P 2ybc'
_symmetry_space_group_name_H-M 'P 1 21/c 1'
_atom_sites_solution_hydrogens geom
_atom_sites_solution_primary direct
_atom_sites_solution_secondary difmap
_audit_creation_method SHELXL-97
_cell_angle_alpha 90.00
_cell_angle_beta 114.940(6)
_cell_angle_gamma 90.00
_cell_formula_units_Z 8
_cell_length_a 20.654(5)
_cell_length_b 21.449(4)
_cell_length_c 20.277(5)
_cell_measurement_reflns_used 22630
_cell_measurement_temperature 93(2)
_cell_measurement_theta_max 28.7
_cell_measurement_theta_min 1.5
_cell_volume 8145(3)
_computing_cell_refinement 'CrystalClear (Rigaku Corp., 2004)'
_computing_data_collection 'CrystalClear (Rigaku Corp., 2004)'
_computing_data_reduction 'CrystalClear (Rigaku Corp., 2004)'
_computing_molecular_graphics 'Bruker SHELXTL'
_computing_publication_material 'Bruker SHELXTL'
_computing_structure_refinement 'SHELXL-97 (Sheldrick, 1997)'
_computing_structure_solution 'SHELXS-97 (Sheldrick, 1990)'
_diffrn_ambient_temperature 93(2)
_diffrn_measured_fraction_theta_full 0.998
_diffrn_measured_fraction_theta_max 0.996
_diffrn_measurement_device_type CCD
_diffrn_measurement_method '\w and \f scans'
_diffrn_radiation_monochromator confocal
_diffrn_radiation_source 'rotating anode'
_diffrn_radiation_type MoK\a
_diffrn_radiation_wavelength 0.71073
_diffrn_reflns_av_R_equivalents 0.0593
_diffrn_reflns_av_sigmaI/netI 0.0897
_diffrn_reflns_limit_h_max 24
_diffrn_reflns_limit_h_min -24
_diffrn_reflns_limit_k_max 25
_diffrn_reflns_limit_k_min -25
_diffrn_reflns_limit_l_max 20
_diffrn_reflns_limit_l_min -24
_diffrn_reflns_number 51230
_diffrn_reflns_theta_full 25.00
_diffrn_reflns_theta_max 25.30
_diffrn_reflns_theta_min 1.51
_exptl_absorpt_coefficient_mu 0.622
_exptl_absorpt_correction_T_max 1.000
_exptl_absorpt_correction_T_min 0.870
_exptl_absorpt_correction_type multi-scan
_exptl_absorpt_process_details 'Jacobson, R. (1998) Private communication'
_exptl_crystal_colour Colorless
_exptl_crystal_density_diffrn 1.209
_exptl_crystal_density_method 'not measured'
_exptl_crystal_description Prism
_exptl_crystal_F_000 3168
_exptl_crystal_size_max 0.12
_exptl_crystal_size_mid 0.12
_exptl_crystal_size_min 0.12
_refine_diff_density_max 3.170
_refine_diff_density_min -1.110
_refine_diff_density_rms 0.127
_refine_ls_extinction_method none
_refine_ls_goodness_of_fit_ref 1.003
_refine_ls_hydrogen_treatment constr
_refine_ls_matrix_type full
_refine_ls_number_parameters 865
_refine_ls_number_reflns 14781
_refine_ls_number_restraints 93
_refine_ls_restrained_S_all 1.023
_refine_ls_R_factor_all 0.1262
_refine_ls_R_factor_gt 0.0933
_refine_ls_shift/su_max 0.028
_refine_ls_shift/su_mean 0.001
_refine_ls_structure_factor_coef Fsqd
_refine_ls_weighting_details 'calc w=1/[\s^2^(Fo^2^)+(0.1724P)^2^+26.1470P] where P=(Fo^2^+2Fc^2^)/3'
_refine_ls_weighting_scheme calc
_refine_ls_wR_factor_gt 0.2640
_refine_ls_wR_factor_ref 0.2975
_reflns_number_gt 10283
_reflns_number_total 14781
_reflns_threshold_expression >2sigma(I)
_cod_data_source_file om3006195_si_002.cif
_cod_data_source_block 3g
_cod_depositor_comments
;
The following automatic conversions were performed:

'_symmetry_cell_setting' value 'Monoclinic' changed to 'monoclinic'
according to /home/saulius/struct/CIF-dictionaries/cif_core.dic
dictionary named 'cif_core.dic' version 2.4.2 from 2011-04-26.

Automatic conversion script
Id: cif_fix_values 1891 2012-01-12 08:04:46Z andrius 
;
_cod_original_sg_symbol_H-M P2(1)/c
_cod_database_code 4079262

loop_
_symmetry_equiv_pos_as_xyz
'x, y, z'
'-x, y+1/2, -z+1/2'
'-x, -y, -z'
'x, -y-1/2, z-1/2'

loop_
_atom_site_label
_atom_site_type_symbol
_atom_site_fract_x
_atom_site_fract_y
_atom_site_fract_z
_atom_site_U_iso_or_equiv
_atom_site_adp_type
_atom_site_occupancy
_atom_site_symmetry_multiplicity
_atom_site_calc_flag
_atom_site_refinement_flags
Cu1 Cu 0.94301(4) 0.07685(3) 0.20355(4) 0.0224(2) Uani 1 1 d .
C1 C 0.9188(3) 0.0253(2) 0.2672(3) 0.0183(11) Uani 1 1 d .
N2 N 0.9371(2) -0.0354(2) 0.2808(2) 0.0198(10) Uani 1 1 d .
C3 C 0.9116(3) -0.0607(3) 0.3283(3) 0.0262(13) Uani 1 1 d .
H3A H 0.9175 -0.1024 0.3457 0.031 Uiso 1 1 calc R
C4 C 0.8769(3) -0.0145(3) 0.3447(3) 0.0280(13) Uani 1 1 d .
H4A H 0.8536 -0.0171 0.3763 0.034 Uiso 1 1 calc R
N5 N 0.8818(2) 0.0377(2) 0.3068(2) 0.0201(10) Uani 1 1 d .
C6 C 0.9832(3) -0.0663(2) 0.2535(3) 0.0201(11) Uani 1 1 d .
C7 C 1.0576(3) -0.0630(3) 0.2962(3) 0.0237(12) Uani 1 1 d .
C8 C 1.1009(3) -0.0896(3) 0.2669(4) 0.0299(13) Uani 1 1 d .
H8A H 1.1513 -0.0886 0.2940 0.036 Uiso 1 1 calc R
C9 C 1.0723(3) -0.1176(3) 0.1988(3) 0.0293(13) Uani 1 1 d .
H9A H 1.1033 -0.1345 0.1796 0.035 Uiso 1 1 calc R
C10 C 0.9990(3) -0.1211(3) 0.1586(3) 0.0270(13) Uani 1 1 d .
H10A H 0.9804 -0.1415 0.1127 0.032 Uiso 1 1 calc R
C11 C 0.9520(3) -0.0952(2) 0.1847(3) 0.0218(12) Uani 1 1 d .
C12 C 1.0883(3) -0.0278(3) 0.3681(3) 0.0281(13) Uani 1 1 d .
H12A H 1.0492 -0.0228 0.3845 0.034 Uiso 1 1 calc R
C13 C 1.1488(4) -0.0638(4) 0.4273(4) 0.0444(17) Uani 1 1 d .
H13A H 1.1318 -0.1053 0.4327 0.067 Uiso 1 1 calc R
H13B H 1.1647 -0.0412 0.4734 0.067 Uiso 1 1 calc R
H13C H 1.1888 -0.0680 0.4136 0.067 Uiso 1 1 calc R
C14 C 1.1122(4) 0.0372(3) 0.3576(4) 0.0378(15) Uani 1 1 d .
H14A H 1.0723 0.0590 0.3193 0.057 Uiso 1 1 calc R
H14B H 1.1520 0.0337 0.3434 0.057 Uiso 1 1 calc R
H14C H 1.1278 0.0606 0.4032 0.057 Uiso 1 1 calc R
C15 C 0.8716(3) -0.0992(3) 0.1429(3) 0.0269(13) Uani 1 1 d .
H15A H 0.8507 -0.0601 0.1527 0.032 Uiso 1 1 calc R
C16 C 0.8425(4) -0.1541(3) 0.1704(4) 0.0423(17) Uani 1 1 d .
H16A H 0.8584 -0.1505 0.2231 0.063 Uiso 1 1 calc R
H16B H 0.8602 -0.1933 0.1593 0.063 Uiso 1 1 calc R
H16C H 0.7902 -0.1538 0.1464 0.063 Uiso 1 1 calc R
C17 C 0.8458(4) -0.1050(3) 0.0595(3) 0.0382(15) Uani 1 1 d .
H17A H 0.8644 -0.0700 0.0417 0.057 Uiso 1 1 calc R
H17B H 0.7934 -0.1044 0.0359 0.057 Uiso 1 1 calc R
H17C H 0.8631 -0.1443 0.0482 0.057 Uiso 1 1 calc R
C18 C 0.8491(3) 0.0980(3) 0.3068(3) 0.0252(13) Uani 1 1 d .
C19 C 0.7764(3) 0.1050(3) 0.2619(3) 0.0314(14) Uani 1 1 d .
C20 C 0.7473(4) 0.1635(3) 0.2615(4) 0.0411(16) Uani 1 1 d .
H20A H 0.6980 0.1703 0.2322 0.049 Uiso 1 1 calc R
C21 C 0.7890(4) 0.2124(3) 0.3031(4) 0.0428(17) Uani 1 1 d .
H21A H 0.7681 0.2521 0.3013 0.051 Uiso 1 1 calc R
C22 C 0.8608(4) 0.2033(3) 0.3471(4) 0.0369(15) Uani 1 1 d .
H22A H 0.8885 0.2372 0.3748 0.044 Uiso 1 1 calc R
C23 C 0.8931(3) 0.1455(3) 0.3516(3) 0.0277(13) Uani 1 1 d .
C24 C 0.7319(4) 0.0523(3) 0.2135(4) 0.0413(17) Uani 1 1 d .
H24A H 0.7605 0.0130 0.2289 0.050 Uiso 1 1 calc R
C25 C 0.6623(4) 0.0424(4) 0.2207(4) 0.0476(18) Uani 1 1 d .
H25A H 0.6726 0.0335 0.2716 0.071 Uiso 1 1 calc R
H25B H 0.6364 0.0071 0.1902 0.071 Uiso 1 1 calc R
H25C H 0.6329 0.0801 0.2050 0.071 Uiso 1 1 calc R
C26 C 0.7165(5) 0.0647(5) 0.1347(5) 0.074(3) Uani 1 1 d .
H26A H 0.7616 0.0709 0.1304 0.111 Uiso 1 1 calc R
H26B H 0.6869 0.1021 0.1179 0.111 Uiso 1 1 calc R
H26C H 0.6911 0.0289 0.1049 0.111 Uiso 1 1 calc R
C27 C 0.9714(4) 0.1335(3) 0.4027(3) 0.0325(14) Uani 1 1 d .
H27A H 0.9922 0.1062 0.3767 0.039 Uiso 1 1 calc R
C28 C 0.9774(4) 0.0990(4) 0.4713(4) 0.0451(17) Uani 1 1 d .
H28A H 1.0279 0.0916 0.5031 0.068 Uiso 1 1 calc R
H28B H 0.9523 0.0590 0.4576 0.068 Uiso 1 1 calc R
H28C H 0.9560 0.1244 0.4971 0.068 Uiso 1 1 calc R
C29 C 1.0166(4) 0.1933(3) 0.4259(4) 0.0423(17) Uani 1 1 d .
H29A H 1.0133 0.2158 0.3826 0.063 Uiso 1 1 calc R
H29B H 1.0666 0.1823 0.4560 0.063 Uiso 1 1 calc R
H29C H 0.9989 0.2199 0.4540 0.063 Uiso 1 1 calc R
P1 P 0.96769(9) 0.13697(7) 0.12833(8) 0.0264(4) Uani 1 1 d .
C31 C 1.0623(4) 0.1247(3) 0.1379(4) 0.0374(16) Uani 1 1 d .
C32 C 1.1170(4) 0.1538(3) 0.2095(4) 0.0416(17) Uani 1 1 d .
H32A H 1.1654 0.1468 0.2136 0.062 Uiso 1 1 calc R
H32B H 1.1120 0.1345 0.2509 0.062 Uiso 1 1 calc R
H32C H 1.1082 0.1987 0.2093 0.062 Uiso 1 1 calc R
C33 C 1.0778(5) 0.0539(3) 0.1456(4) 0.0486(19) Uani 1 1 d .
H33A H 1.1265 0.0463 0.1508 0.073 Uiso 1 1 calc R
H33B H 1.0437 0.0323 0.1022 0.073 Uiso 1 1 calc R
H33C H 1.0729 0.0381 0.1887 0.073 Uiso 1 1 calc R
C34 C 1.0768(4) 0.1514(3) 0.0748(4) 0.0481(19) Uani 1 1 d .
H34A H 1.1264 0.1432 0.0838 0.072 Uiso 1 1 calc R
H34B H 1.0683 0.1965 0.0715 0.072 Uiso 1 1 calc R
H34C H 1.0447 0.1316 0.0291 0.072 Uiso 1 1 calc R
C35 C 0.9016(4) 0.1180(3) 0.0318(3) 0.0376(16) Uani 1 1 d .
C36 C 0.9215(5) 0.0585(3) 0.0037(4) 0.0480(19) Uani 1 1 d .
H36A H 0.8862 0.0504 -0.0461 0.072 Uiso 1 1 calc R
H36B H 0.9222 0.0234 0.0350 0.072 Uiso 1 1 calc R
H36C H 0.9688 0.0633 0.0041 0.072 Uiso 1 1 calc R
C37 C 0.8921(4) 0.1702(3) -0.0241(3) 0.0441(18) Uani 1 1 d .
H37A H 0.8574 0.1568 -0.0723 0.066 Uiso 1 1 calc R
H37B H 0.9380 0.1787 -0.0256 0.066 Uiso 1 1 calc R
H37C H 0.8747 0.2081 -0.0098 0.066 Uiso 1 1 calc R
C38 C 0.8289(4) 0.1044(3) 0.0326(4) 0.0447(18) Uani 1 1 d .
H38A H 0.7939 0.0944 -0.0167 0.067 Uiso 1 1 calc R
H38B H 0.8129 0.1411 0.0504 0.067 Uiso 1 1 calc R
H38C H 0.8335 0.0689 0.0648 0.067 Uiso 1 1 calc R
C39 C 0.9559(3) 0.2201(3) 0.1534(3) 0.0273(13) Uani 1 1 d .
C40 C 0.9913(4) 0.2249(3) 0.2371(3) 0.0343(15) Uani 1 1 d .
H40A H 0.9862 0.2675 0.2517 0.051 Uiso 1 1 calc R
H40B H 1.0421 0.2144 0.2553 0.051 Uiso 1 1 calc R
H40C H 0.9680 0.1957 0.2575 0.051 Uiso 1 1 calc R
C41 C 0.8757(4) 0.2334(3) 0.1312(4) 0.0356(15) Uani 1 1 d .
H41A H 0.8698 0.2765 0.1440 0.053 Uiso 1 1 calc R
H41B H 0.8575 0.2047 0.1569 0.053 Uiso 1 1 calc R
H41C H 0.8491 0.2276 0.0786 0.053 Uiso 1 1 calc R
C42 C 0.9863(4) 0.2710(3) 0.1213(4) 0.0387(16) Uani 1 1 d .
H42A H 0.9775 0.3120 0.1372 0.058 Uiso 1 1 calc R
H42B H 0.9630 0.2687 0.0680 0.058 Uiso 1 1 calc R
H42C H 1.0378 0.2647 0.1380 0.058 Uiso 1 1 calc R
Cu51 Cu 0.51129(4) 0.72301(3) 0.09274(4) 0.0292(2) Uani 1 1 d .
C51 C 0.5971(3) 0.7634(3) 0.1550(3) 0.0266(13) Uani 1 1 d .
N52 N 0.6065(3) 0.8256(2) 0.1729(3) 0.0246(11) Uani 1 1 d .
C53 C 0.6763(3) 0.8383(3) 0.2211(3) 0.0301(14) Uani 1 1 d .
H53A H 0.6955 0.8778 0.2412 0.036 Uiso 1 1 calc R
C54 C 0.7119(3) 0.7833(3) 0.2339(3) 0.0290(13) Uani 1 1 d .
H54A H 0.7609 0.7767 0.2649 0.035 Uiso 1 1 calc R
N55 N 0.6631(3) 0.7387(2) 0.1931(3) 0.0244(10) Uani 1 1 d .
C56 C 0.5471(3) 0.8692(3) 0.1456(3) 0.0263(13) Uani 1 1 d .
C57 C 0.5191(3) 0.8893(3) 0.1938(3) 0.0292(13) Uani 1 1 d .
C58 C 0.4589(4) 0.9275(3) 0.1660(4) 0.0380(16) Uani 1 1 d .
H58A H 0.4371 0.9407 0.1966 0.046 Uiso 1 1 calc R
C59 C 0.4307(4) 0.9466(3) 0.0934(4) 0.0403(16) Uani 1 1 d .
H59A H 0.3897 0.9727 0.0751 0.048 Uiso 1 1 calc R
C60 C 0.4614(4) 0.9279(3) 0.0480(4) 0.0346(15) Uani 1 1 d .
H60A H 0.4420 0.9421 -0.0010 0.042 Uiso 1 1 calc R
C61 C 0.5204(3) 0.8884(3) 0.0729(3) 0.0282(13) Uani 1 1 d .
C62 C 0.5496(4) 0.8683(3) 0.2735(4) 0.0387(16) Uani 1 1 d .
H62A H 0.6004 0.8555 0.2881 0.046 Uiso 1 1 calc R
C63 C 0.5491(5) 0.9215(4) 0.3233(4) 0.055(2) Uani 1 1 d .
H63A H 0.5689 0.9068 0.3737 0.082 Uiso 1 1 calc R
H63B H 0.4999 0.9357 0.3090 0.082 Uiso 1 1 calc R
H63C H 0.5781 0.9561 0.3191 0.082 Uiso 1 1 calc R
C64 C 0.5094(5) 0.8125(4) 0.2832(4) 0.057(2) Uani 1 1 d .
H64A H 0.5301 0.8001 0.3345 0.086 Uiso 1 1 calc R
H64B H 0.5129 0.7777 0.2535 0.086 Uiso 1 1 calc R
H64C H 0.4591 0.8236 0.2678 0.086 Uiso 1 1 calc R
C65 C 0.5545(3) 0.8664(3) 0.0225(3) 0.0323(14) Uani 1 1 d .
H65A H 0.5660 0.8211 0.0322 0.039 Uiso 1 1 calc R
C66 C 0.6244(4) 0.9010(3) 0.0396(4) 0.0393(16) Uani 1 1 d .
H66A H 0.6560 0.8963 0.0913 0.059 Uiso 1 1 calc R
H66B H 0.6144 0.9453 0.0281 0.059 Uiso 1 1 calc R
H66C H 0.6476 0.8835 0.0103 0.059 Uiso 1 1 calc R
C67 C 0.5044(4) 0.8734(3) -0.0585(4) 0.0370(15) Uani 1 1 d .
H67A H 0.4600 0.8506 -0.0692 0.056 Uiso 1 1 calc R
H67B H 0.5276 0.8565 -0.0880 0.056 Uiso 1 1 calc R
H67C H 0.4936 0.9177 -0.0700 0.056 Uiso 1 1 calc R
C68 C 0.6791(3) 0.6737(3) 0.1875(3) 0.0271(13) Uani 1 1 d .
C69 C 0.6983(3) 0.6569(3) 0.1315(3) 0.0275(13) Uani 1 1 d .
C70 C 0.7110(3) 0.5940(3) 0.1251(4) 0.0325(14) Uani 1 1 d .
H70A H 0.7220 0.5805 0.0865 0.039 Uiso 1 1 calc R
C71 C 0.7077(3) 0.5507(3) 0.1746(4) 0.0385(16) Uani 1 1 d .
H71A H 0.7182 0.5082 0.1703 0.046 Uiso 1 1 calc R
C72 C 0.6893(4) 0.5686(3) 0.2298(4) 0.0405(17) Uani 1 1 d .
H72A H 0.6872 0.5382 0.2629 0.049 Uiso 1 1 calc R
C73 C 0.6738(3) 0.6305(3) 0.2376(4) 0.0348(15) Uani 1 1 d .
C74 C 0.7038(3) 0.7040(3) 0.0779(3) 0.0256(12) Uani 1 1 d .
H74A H 0.7015 0.7467 0.0967 0.031 Uiso 1 1 calc R
C75 C 0.7758(3) 0.6982(3) 0.0727(4) 0.0335(14) Uani 1 1 d .
H75A H 0.8149 0.7025 0.1213 0.050 Uiso 1 1 calc R
H75B H 0.7796 0.7311 0.0409 0.050 Uiso 1 1 calc R
H75C H 0.7788 0.6573 0.0526 0.050 Uiso 1 1 calc R
C76 C 0.6412(4) 0.6977(4) 0.0029(3) 0.0397(16) Uani 1 1 d .
H76A H 0.5961 0.7016 0.0078 0.060 Uiso 1 1 calc R
H76B H 0.6432 0.6568 -0.0177 0.060 Uiso 1 1 calc R
H76C H 0.6441 0.7306 -0.0292 0.060 Uiso 1 1 calc R
C77 C 0.6512(4) 0.6503(3) 0.2963(4) 0.0448(19) Uani 1 1 d .
H77A H 0.6200 0.6879 0.2787 0.054 Uiso 1 1 calc R
C78 C 0.7156(5) 0.6675(4) 0.3667(5) 0.062(2) Uani 1 1 d .
H78A H 0.7435 0.7000 0.3566 0.092 Uiso 1 1 calc R
H78B H 0.7455 0.6305 0.3861 0.092 Uiso 1 1 calc R
H78C H 0.6990 0.6829 0.4024 0.092 Uiso 1 1 calc R
C79 C 0.6083(5) 0.5987(5) 0.3135(5) 0.070(3) Uani 1 1 d .
H79A H 0.5665 0.5876 0.2690 0.105 Uiso 1 1 calc R
H79B H 0.5927 0.6140 0.3500 0.105 Uiso 1 1 calc R
H79C H 0.6386 0.5619 0.3323 0.105 Uiso 1 1 calc R
P51 P 0.40864(9) 0.67456(8) 0.03185(10) 0.0373(4) Uani 1 1 d D
C81 C 0.4279(4) 0.5894(3) 0.0206(4) 0.108(4) Uani 1 1 d DU
C82 C 0.3648(6) 0.5450(6) 0.0147(8) 0.124(5) Uani 1 1 d DU
H82A H 0.3769 0.5018 0.0086 0.186 Uiso 1 1 calc R
H82B H 0.3211 0.5572 -0.0274 0.186 Uiso 1 1 calc R
H82C H 0.3571 0.5484 0.0590 0.186 Uiso 1 1 calc R
C83 C 0.4440(7) 0.5880(7) -0.0486(6) 0.109(4) Uani 1 1 d DU
H83A H 0.4551 0.5453 -0.0575 0.163 Uiso 1 1 calc R
H83B H 0.4849 0.6151 -0.0407 0.163 Uiso 1 1 calc R
H83C H 0.4021 0.6029 -0.0909 0.163 Uiso 1 1 calc R
C84 C 0.4914(4) 0.5709(3) 0.0949(4) 0.0500(19) Uani 1 1 d DU
H84A H 0.5049 0.5274 0.0926 0.075 Uiso 1 1 calc R
H84B H 0.4764 0.5757 0.1345 0.075 Uiso 1 1 calc R
H84C H 0.5324 0.5981 0.1038 0.075 Uiso 1 1 calc R
C85 C 0.3572(4) 0.7019(4) -0.0649(3) 0.104(4) Uani 1 1 d DU
C86 C 0.3255(8) 0.7674(5) -0.0581(9) 0.146(6) Uani 1 1 d DU
H86A H 0.2978 0.7845 -0.1068 0.219 Uiso 1 1 calc R
H86B H 0.3647 0.7959 -0.0304 0.219 Uiso 1 1 calc R
H86C H 0.2945 0.7623 -0.0330 0.219 Uiso 1 1 calc R
C87 C 0.4072(4) 0.7170(4) -0.1022(4) 0.0508(19) Uani 1 1 d DU
H87A H 0.3785 0.7304 -0.1524 0.076 Uiso 1 1 calc R
H87B H 0.4345 0.6798 -0.1023 0.076 Uiso 1 1 calc R
H87C H 0.4400 0.7505 -0.0755 0.076 Uiso 1 1 calc R
C88 C 0.2975(4) 0.6564(4) -0.1142(4) 0.056(2) Uani 1 1 d DU
H88A H 0.2739 0.6738 -0.1633 0.084 Uiso 1 1 calc R
H88B H 0.2624 0.6508 -0.0939 0.084 Uiso 1 1 calc R
H88C H 0.3188 0.6160 -0.1162 0.084 Uiso 1 1 calc R
C89 C 0.3564(4) 0.6842(4) 0.0876(4) 0.110(4) Uani 1 1 d DU
C90 C 0.3662(5) 0.7543(4) 0.1129(5) 0.067(2) Uani 1 1 d DU
H90A H 0.3399 0.7621 0.1425 0.101 Uiso 1 1 calc R
H90B H 0.3479 0.7816 0.0702 0.101 Uiso 1 1 calc R
H90C H 0.4170 0.7629 0.1418 0.101 Uiso 1 1 calc R
C91 C 0.2737(4) 0.6778(6) 0.0449(5) 0.085(3) Uani 1 1 d DU
H91A H 0.2511 0.6828 0.0785 0.127 Uiso 1 1 calc R
H91B H 0.2621 0.6366 0.0221 0.127 Uiso 1 1 calc R
H91C H 0.2559 0.7101 0.0072 0.127 Uiso 1 1 calc R
C92 C 0.3987(6) 0.6396(5) 0.1540(5) 0.099(4) Uani 1 1 d DU
H92A H 0.3762 0.6404 0.1880 0.148 Uiso 1 1 calc R
H92B H 0.4482 0.6539 0.1790 0.148 Uiso 1 1 calc R
H92C H 0.3979 0.5970 0.1362 0.148 Uiso 1 1 calc R
B1 B 0.7799(9) -0.1203(8) 0.3984(6) 0.103(6) Uani 1 1 d .
F1 F 0.8280(3) -0.0885(3) 0.4643(3) 0.0867(19) Uani 1 1 d .
F2 F 0.7347(3) -0.1588(3) 0.4061(3) 0.091(2) Uani 1 1 d .
F3 F 0.8272(4) -0.1565(4) 0.3713(3) 0.113(3) Uani 1 1 d .
F4 F 0.7427(3) -0.0695(3) 0.3517(3) 0.091(2) Uani 1 1 d .
B2 B 0.7166(4) 0.0915(4) -0.1963(5) 0.0386(18) Uani 1 1 d .
F5 F 0.7181(3) 0.0500(2) -0.1428(2) 0.0551(11) Uani 1 1 d .
F6 F 0.7279(4) 0.1502(2) -0.1677(4) 0.096(2) Uani 1 1 d .
F7 F 0.7706(2) 0.0772(3) -0.2168(3) 0.0679(14) Uani 1 1 d .
F8 F 0.6525(2) 0.0854(2) -0.2551(3) 0.0591(12) Uani 1 1 d .

loop_
_atom_site_aniso_label
_atom_site_aniso_U_11
_atom_site_aniso_U_22
_atom_site_aniso_U_33
_atom_site_aniso_U_23
_atom_site_aniso_U_13
_atom_site_aniso_U_12
Cu1 0.0337(4) 0.0164(4) 0.0229(4) 0.0012(3) 0.0176(3) -0.0009(3)
C1 0.020(3) 0.016(3) 0.018(2) -0.004(2) 0.007(2) -0.002(2)
N2 0.020(2) 0.019(2) 0.023(2) 0.0035(18) 0.012(2) 0.0004(19)
C3 0.038(3) 0.019(3) 0.032(3) 0.005(2) 0.024(3) -0.002(3)
C4 0.033(3) 0.025(3) 0.034(3) 0.005(3) 0.023(3) 0.001(3)
N5 0.025(2) 0.015(2) 0.026(2) 0.0005(19) 0.016(2) 0.0002(19)
C6 0.022(3) 0.013(3) 0.030(3) 0.003(2) 0.017(3) 0.005(2)
C7 0.024(3) 0.019(3) 0.030(3) -0.002(2) 0.014(3) -0.001(2)
C8 0.023(3) 0.027(3) 0.042(3) 0.003(3) 0.016(3) 0.000(3)
C9 0.029(3) 0.023(3) 0.044(4) 0.000(3) 0.024(3) 0.004(3)
C10 0.036(4) 0.020(3) 0.031(3) -0.003(2) 0.020(3) 0.000(3)
C11 0.030(3) 0.013(3) 0.027(3) 0.003(2) 0.017(3) -0.002(2)
C12 0.025(3) 0.032(3) 0.026(3) 0.000(3) 0.010(3) 0.005(3)
C13 0.032(4) 0.054(5) 0.035(4) -0.004(3) 0.002(3) 0.009(3)
C14 0.030(4) 0.043(4) 0.040(4) -0.010(3) 0.015(3) -0.012(3)
C15 0.030(3) 0.026(3) 0.027(3) -0.002(2) 0.014(3) -0.004(3)
C16 0.033(4) 0.045(4) 0.046(4) 0.003(3) 0.014(3) -0.011(3)
C17 0.038(4) 0.042(4) 0.027(3) -0.004(3) 0.007(3) -0.007(3)
C18 0.035(3) 0.018(3) 0.030(3) 0.003(2) 0.020(3) 0.008(2)
C19 0.033(4) 0.029(3) 0.039(3) -0.002(3) 0.022(3) 0.005(3)
C20 0.036(4) 0.040(4) 0.046(4) -0.003(3) 0.015(3) 0.016(3)
C21 0.057(5) 0.025(3) 0.049(4) -0.004(3) 0.025(4) 0.012(3)
C22 0.050(4) 0.033(4) 0.035(3) -0.009(3) 0.025(3) -0.001(3)
C23 0.038(4) 0.025(3) 0.026(3) -0.001(2) 0.019(3) 0.003(3)
C24 0.028(4) 0.038(4) 0.057(4) -0.012(3) 0.017(3) 0.004(3)
C25 0.036(4) 0.050(5) 0.059(5) -0.005(4) 0.022(4) -0.004(3)
C26 0.066(6) 0.109(8) 0.062(5) -0.043(5) 0.041(5) -0.039(6)
C27 0.041(4) 0.032(3) 0.028(3) -0.012(3) 0.018(3) -0.005(3)
C28 0.052(5) 0.044(4) 0.032(4) 0.001(3) 0.011(3) 0.003(4)
C29 0.055(5) 0.042(4) 0.029(3) -0.011(3) 0.018(3) -0.010(3)
P1 0.0457(10) 0.0167(7) 0.0263(8) -0.0008(6) 0.0244(8) -0.0028(7)
C31 0.060(5) 0.030(3) 0.041(4) 0.003(3) 0.038(4) 0.004(3)
C32 0.043(4) 0.043(4) 0.050(4) 0.004(3) 0.029(4) 0.001(3)
C33 0.074(6) 0.036(4) 0.051(4) 0.001(3) 0.041(4) 0.010(4)
C34 0.069(5) 0.045(4) 0.056(4) 0.009(4) 0.052(4) 0.007(4)
C35 0.065(5) 0.030(3) 0.026(3) 0.000(3) 0.027(3) -0.011(3)
C36 0.085(6) 0.035(4) 0.031(3) -0.007(3) 0.031(4) -0.007(4)
C37 0.071(5) 0.037(4) 0.029(3) 0.002(3) 0.026(4) -0.012(4)
C38 0.062(5) 0.042(4) 0.031(3) 0.001(3) 0.021(4) -0.018(4)
C39 0.041(4) 0.018(3) 0.028(3) -0.004(2) 0.020(3) 0.000(3)
C40 0.044(4) 0.029(3) 0.036(3) -0.007(3) 0.022(3) -0.001(3)
C41 0.043(4) 0.028(3) 0.038(4) -0.003(3) 0.019(3) 0.002(3)
C42 0.054(4) 0.020(3) 0.051(4) 0.005(3) 0.030(4) -0.007(3)
Cu51 0.0225(4) 0.0230(4) 0.0449(5) 0.0058(3) 0.0171(4) 0.0021(3)
C51 0.028(3) 0.028(3) 0.033(3) 0.008(3) 0.023(3) 0.006(3)
N52 0.028(3) 0.024(3) 0.029(2) 0.005(2) 0.019(2) 0.005(2)
C53 0.029(3) 0.031(3) 0.032(3) 0.000(3) 0.014(3) -0.006(3)
C54 0.028(3) 0.030(3) 0.030(3) 0.003(3) 0.014(3) 0.003(3)
N55 0.026(3) 0.024(3) 0.028(2) 0.005(2) 0.017(2) 0.005(2)
C56 0.028(3) 0.018(3) 0.036(3) 0.003(2) 0.016(3) 0.000(2)
C57 0.034(3) 0.028(3) 0.032(3) 0.006(3) 0.020(3) 0.007(3)
C58 0.042(4) 0.041(4) 0.041(4) 0.008(3) 0.027(3) 0.015(3)
C59 0.045(4) 0.031(4) 0.046(4) 0.011(3) 0.020(3) 0.021(3)
C60 0.045(4) 0.024(3) 0.035(3) 0.007(3) 0.017(3) 0.008(3)
C61 0.035(4) 0.020(3) 0.033(3) 0.005(2) 0.018(3) 0.001(3)
C62 0.041(4) 0.048(4) 0.039(4) 0.013(3) 0.028(3) 0.017(3)
C63 0.069(6) 0.064(5) 0.036(4) 0.003(4) 0.027(4) 0.018(4)
C64 0.066(6) 0.063(5) 0.052(5) 0.023(4) 0.035(4) 0.013(4)
C65 0.039(4) 0.033(3) 0.028(3) 0.004(3) 0.017(3) 0.000(3)
C66 0.038(4) 0.047(4) 0.035(3) 0.010(3) 0.018(3) 0.005(3)
C67 0.041(4) 0.038(4) 0.038(4) 0.000(3) 0.023(3) -0.007(3)
C68 0.024(3) 0.021(3) 0.038(3) 0.009(3) 0.015(3) 0.004(2)
C69 0.020(3) 0.028(3) 0.033(3) 0.001(3) 0.011(3) 0.001(2)
C70 0.028(3) 0.026(3) 0.044(4) -0.006(3) 0.016(3) 0.001(3)
C71 0.031(4) 0.024(3) 0.062(4) 0.008(3) 0.022(3) 0.006(3)
C72 0.032(4) 0.031(4) 0.066(5) 0.026(3) 0.029(4) 0.007(3)
C73 0.026(3) 0.037(4) 0.049(4) 0.017(3) 0.024(3) 0.008(3)
C74 0.027(3) 0.026(3) 0.027(3) -0.004(2) 0.014(3) -0.002(2)
C75 0.028(3) 0.039(4) 0.038(3) -0.002(3) 0.017(3) -0.002(3)
C76 0.032(4) 0.051(4) 0.033(3) 0.001(3) 0.009(3) 0.001(3)
C77 0.056(5) 0.043(4) 0.055(4) 0.024(3) 0.042(4) 0.024(4)
C78 0.080(6) 0.065(6) 0.066(5) 0.011(4) 0.056(5) 0.015(5)
C79 0.071(6) 0.086(7) 0.083(6) 0.040(5) 0.061(6) 0.021(5)
P51 0.0210(8) 0.0313(9) 0.0583(11) 0.0136(8) 0.0153(8) 0.0000(7)
C81 0.108(4) 0.107(4) 0.108(4) 0.0002(10) 0.0451(19) -0.0003(10)
C82 0.112(6) 0.099(6) 0.139(6) 0.018(4) 0.030(4) -0.012(4)
C83 0.109(6) 0.130(6) 0.106(6) -0.029(4) 0.064(4) -0.008(4)
C84 0.039(3) 0.036(3) 0.063(4) 0.009(3) 0.011(3) 0.003(3)
C85 0.104(4) 0.105(4) 0.104(4) 0.0004(10) 0.0441(19) -0.0015(10)
C86 0.143(7) 0.134(7) 0.150(7) 0.012(5) 0.051(5) 0.004(5)
C87 0.044(3) 0.047(4) 0.058(4) 0.014(3) 0.019(3) -0.002(3)
C88 0.053(4) 0.063(4) 0.054(4) -0.013(3) 0.026(3) -0.020(3)
C89 0.109(4) 0.110(4) 0.110(4) -0.0004(10) 0.046(2) -0.0004(10)
C90 0.055(4) 0.066(4) 0.092(5) 0.010(4) 0.042(4) 0.014(3)
C91 0.065(4) 0.124(6) 0.081(5) -0.006(4) 0.046(4) -0.012(4)
C92 0.107(5) 0.122(6) 0.082(5) -0.006(4) 0.054(4) -0.026(4)
B1 0.121(12) 0.130(12) 0.042(6) 0.013(7) 0.019(7) -0.076(10)
F1 0.058(3) 0.151(6) 0.038(3) -0.017(3) 0.007(2) -0.022(3)
F2 0.079(4) 0.143(6) 0.054(3) -0.009(3) 0.029(3) -0.049(4)
F3 0.113(5) 0.169(7) 0.066(4) -0.025(4) 0.047(4) -0.087(5)
F4 0.063(3) 0.145(6) 0.054(3) 0.009(3) 0.013(3) -0.042(4)
B2 0.039(5) 0.035(4) 0.052(5) -0.011(4) 0.029(4) -0.010(3)
F5 0.071(3) 0.056(3) 0.037(2) -0.003(2) 0.021(2) -0.017(2)
F6 0.154(6) 0.035(3) 0.142(5) -0.040(3) 0.103(5) -0.035(3)
F7 0.047(3) 0.093(4) 0.080(3) -0.010(3) 0.043(3) -0.002(3)
F8 0.034(2) 0.079(3) 0.058(3) 0.019(2) 0.013(2) 0.000(2)

loop_
_atom_type_symbol
_atom_type_description
_atom_type_scat_dispersion_real
_atom_type_scat_dispersion_imag
_atom_type_scat_source
C C 0.0033 0.0016 'International Tables Vol C Tables 4.2.6.8 and 6.1.1.4'
H H 0.0000 0.0000 'International Tables Vol C Tables 4.2.6.8 and 6.1.1.4'
B B 0.0013 0.0007 'International Tables Vol C Tables 4.2.6.8 and 6.1.1.4'
N N 0.0061 0.0033 'International Tables Vol C Tables 4.2.6.8 and 6.1.1.4'
F F 0.0171 0.0103 'International Tables Vol C Tables 4.2.6.8 and 6.1.1.4'
P P 0.1023 0.0942 'International Tables Vol C Tables 4.2.6.8 and 6.1.1.4'
Cu Cu 0.3201 1.2651 'International Tables Vol C Tables 4.2.6.8 and 6.1.1.4'

loop_
_geom_angle_atom_site_label_1
_geom_angle_atom_site_label_2
_geom_angle_atom_site_label_3
_geom_angle
C1 Cu1 P1 178.38(17)
N2 C1 N5 104.3(4)
N2 C1 Cu1 124.3(4)
N5 C1 Cu1 131.4(4)
C1 N2 C3 111.4(4)
C1 N2 C6 122.3(4)
C3 N2 C6 126.1(4)
C4 C3 N2 106.3(5)
C4 C3 H3A 126.8
N2 C3 H3A 126.8
C3 C4 N5 106.6(5)
C3 C4 H4A 126.7
N5 C4 H4A 126.7
C1 N5 C4 111.4(4)
C1 N5 C18 123.6(4)
C4 N5 C18 125.0(4)
C11 C6 C7 123.7(5)
C11 C6 N2 118.6(5)
C7 C6 N2 117.6(5)
C8 C7 C6 116.6(5)
C8 C7 C12 122.1(5)
C6 C7 C12 121.2(5)
C9 C8 C7 121.6(6)
C9 C8 H8A 119.2
C7 C8 H8A 119.2
C10 C9 C8 120.6(5)
C10 C9 H9A 119.7
C8 C9 H9A 119.7
C9 C10 C11 121.0(5)
C9 C10 H10A 119.5
C11 C10 H10A 119.5
C10 C11 C6 116.5(5)
C10 C11 C15 122.5(5)
C6 C11 C15 120.9(5)
C7 C12 C14 110.3(5)
C7 C12 C13 111.9(5)
C14 C12 C13 111.5(6)
C7 C12 H12A 107.6
C14 C12 H12A 107.6
C13 C12 H12A 107.6
C12 C13 H13A 109.5
C12 C13 H13B 109.5
H13A C13 H13B 109.5
C12 C13 H13C 109.5
H13A C13 H13C 109.5
H13B C13 H13C 109.5
C12 C14 H14A 109.5
C12 C14 H14B 109.5
H14A C14 H14B 109.5
C12 C14 H14C 109.5
H14A C14 H14C 109.5
H14B C14 H14C 109.5
C11 C15 C16 110.3(5)
C11 C15 C17 114.0(5)
C16 C15 C17 109.2(5)
C11 C15 H15A 107.7
C16 C15 H15A 107.7
C17 C15 H15A 107.7
C15 C16 H16A 109.5
C15 C16 H16B 109.5
H16A C16 H16B 109.5
C15 C16 H16C 109.5
H16A C16 H16C 109.5
H16B C16 H16C 109.5
C15 C17 H17A 109.5
C15 C17 H17B 109.5
H17A C17 H17B 109.5
C15 C17 H17C 109.5
H17A C17 H17C 109.5
H17B C17 H17C 109.5
C19 C18 C23 124.4(5)
C19 C18 N5 117.8(5)
C23 C18 N5 117.8(5)
C20 C19 C18 116.4(6)
C20 C19 C24 121.6(6)
C18 C19 C24 122.0(5)
C21 C20 C19 121.4(6)
C21 C20 H20A 119.3
C19 C20 H20A 119.3
C20 C21 C22 120.4(6)
C20 C21 H21A 119.8
C22 C21 H21A 119.8
C23 C22 C21 121.4(6)
C23 C22 H22A 119.3
C21 C22 H22A 119.3
C22 C23 C18 116.0(6)
C22 C23 C27 122.4(6)
C18 C23 C27 121.6(5)
C26 C24 C25 109.8(6)
C26 C24 C19 110.5(6)
C25 C24 C19 112.4(5)
C26 C24 H24A 108.0
C25 C24 H24A 108.0
C19 C24 H24A 108.0
C24 C25 H25A 109.5
C24 C25 H25B 109.5
H25A C25 H25B 109.5
C24 C25 H25C 109.5
H25A C25 H25C 109.5
H25B C25 H25C 109.5
C24 C26 H26A 109.5
C24 C26 H26B 109.5
H26A C26 H26B 109.5
C24 C26 H26C 109.5
H26A C26 H26C 109.5
H26B C26 H26C 109.5
C23 C27 C28 110.8(5)
C23 C27 C29 113.5(6)
C28 C27 C29 108.6(5)
C23 C27 H27A 107.9
C28 C27 H27A 107.9
C29 C27 H27A 107.9
C27 C28 H28A 109.5
C27 C28 H28B 109.5
H28A C28 H28B 109.5
C27 C28 H28C 109.5
H28A C28 H28C 109.5
H28B C28 H28C 109.5
C27 C29 H29A 109.5
C27 C29 H29B 109.5
H29A C29 H29B 109.5
C27 C29 H29C 109.5
H29A C29 H29C 109.5
H29B C29 H29C 109.5
C31 P1 C39 110.2(3)
C31 P1 C35 109.7(3)
C39 P1 C35 111.1(3)
C31 P1 Cu1 112.0(2)
C39 P1 Cu1 105.66(18)
C35 P1 Cu1 108.1(2)
C32 C31 C33 105.3(6)
C32 C31 C34 107.9(6)
C33 C31 C34 110.2(5)
C32 C31 P1 110.7(4)
C33 C31 P1 107.9(5)
C34 C31 P1 114.5(5)
C31 C32 H32A 109.5
C31 C32 H32B 109.5
H32A C32 H32B 109.5
C31 C32 H32C 109.5
H32A C32 H32C 109.5
H32B C32 H32C 109.5
C31 C33 H33A 109.5
C31 C33 H33B 109.5
H33A C33 H33B 109.5
C31 C33 H33C 109.5
H33A C33 H33C 109.5
H33B C33 H33C 109.5
C31 C34 H34A 109.5
C31 C34 H34B 109.5
H34A C34 H34B 109.5
C31 C34 H34C 109.5
H34A C34 H34C 109.5
H34B C34 H34C 109.5
C36 C35 C38 105.3(6)
C36 C35 C37 107.7(5)
C38 C35 C37 108.9(6)
C36 C35 P1 112.0(5)
C38 C35 P1 108.1(4)
C37 C35 P1 114.5(5)
C35 C36 H36A 109.5
C35 C36 H36B 109.5
H36A C36 H36B 109.5
C35 C36 H36C 109.5
H36A C36 H36C 109.5
H36B C36 H36C 109.5
C35 C37 H37A 109.5
C35 C37 H37B 109.5
H37A C37 H37B 109.5
C35 C37 H37C 109.5
H37A C37 H37C 109.5
H37B C37 H37C 109.5
C35 C38 H38A 109.5
C35 C38 H38B 109.5
H38A C38 H38B 109.5
C35 C38 H38C 109.5
H38A C38 H38C 109.5
H38B C38 H38C 109.5
C42 C39 C40 109.4(5)
C42 C39 C41 108.9(5)
C40 C39 C41 105.1(5)
C42 C39 P1 115.7(4)
C40 C39 P1 107.6(4)
C41 C39 P1 109.7(4)
C39 C40 H40A 109.5
C39 C40 H40B 109.5
H40A C40 H40B 109.5
C39 C40 H40C 109.5
H40A C40 H40C 109.5
H40B C40 H40C 109.5
C39 C41 H41A 109.5
C39 C41 H41B 109.5
H41A C41 H41B 109.5
C39 C41 H41C 109.5
H41A C41 H41C 109.5
H41B C41 H41C 109.5
C39 C42 H42A 109.5
C39 C42 H42B 109.5
H42A C42 H42B 109.5
C39 C42 H42C 109.5
H42A C42 H42C 109.5
H42B C42 H42C 109.5
C51 Cu51 P51 173.08(17)
N55 C51 N52 103.4(5)
N55 C51 Cu51 129.1(4)
N52 C51 Cu51 127.5(4)
C51 N52 C53 111.6(5)
C51 N52 C56 121.4(5)
C53 N52 C56 126.9(5)
C54 C53 N52 106.3(5)
C54 C53 H53A 126.8
N52 C53 H53A 126.8
C53 C54 N55 106.8(5)
C53 C54 H54A 126.6
N55 C54 H54A 126.6
C51 N55 C54 111.9(5)
C51 N55 C68 122.6(5)
C54 N55 C68 125.5(5)
C61 C56 C57 123.3(6)
C61 C56 N52 119.1(5)
C57 C56 N52 117.6(5)
C58 C57 C56 117.4(6)
C58 C57 C62 119.9(5)
C56 C57 C62 122.6(5)
C59 C58 C57 120.2(6)
C59 C58 H58A 119.9
C57 C58 H58A 119.9
C60 C59 C58 120.9(6)
C60 C59 H59A 119.6
C58 C59 H59A 119.6
C59 C60 C61 120.8(6)
C59 C60 H60A 119.6
C61 C60 H60A 119.6
C56 C61 C60 117.3(5)
C56 C61 C65 121.4(5)
C60 C61 C65 121.4(5)
C63 C62 C64 110.3(6)
C63 C62 C57 111.3(6)
C64 C62 C57 111.3(6)
C63 C62 H62A 107.9
C64 C62 H62A 107.9
C57 C62 H62A 107.9
C62 C63 H63A 109.5
C62 C63 H63B 109.5
H63A C63 H63B 109.5
C62 C63 H63C 109.5
H63A C63 H63C 109.5
H63B C63 H63C 109.5
C62 C64 H64A 109.5
C62 C64 H64B 109.5
H64A C64 H64B 109.5
C62 C64 H64C 109.5
H64A C64 H64C 109.5
H64B C64 H64C 109.5
C66 C65 C67 110.0(5)
C66 C65 C61 110.7(5)
C67 C65 C61 112.9(5)
C66 C65 H65A 107.7
C67 C65 H65A 107.7
C61 C65 H65A 107.7
C65 C66 H66A 109.5
C65 C66 H66B 109.5
H66A C66 H66B 109.5
C65 C66 H66C 109.5
H66A C66 H66C 109.5
H66B C66 H66C 109.5
C65 C67 H67A 109.5
C65 C67 H67B 109.5
H67A C67 H67B 109.5
C65 C67 H67C 109.5
H67A C67 H67C 109.5
H67B C67 H67C 109.5
C69 C68 C73 123.4(6)
C69 C68 N55 117.7(5)
C73 C68 N55 119.0(5)
C70 C69 C68 117.0(5)
C70 C69 C74 120.3(5)
C68 C69 C74 122.7(5)
C69 C70 C71 120.9(6)
C69 C70 H70A 119.6
C71 C70 H70A 119.6
C72 C71 C70 120.9(6)
C72 C71 H71A 119.6
C70 C71 H71A 119.6
C71 C72 C73 120.9(6)
C71 C72 H72A 119.5
C73 C72 H72A 119.5
C72 C73 C68 116.9(6)
C72 C73 C77 121.4(6)
C68 C73 C77 121.8(6)
C69 C74 C76 111.3(5)
C69 C74 C75 111.1(5)
C76 C74 C75 111.2(5)
C69 C74 H74A 107.7
C76 C74 H74A 107.7
C75 C74 H74A 107.7
C74 C75 H75A 109.5
C74 C75 H75B 109.5
H75A C75 H75B 109.5
C74 C75 H75C 109.5
H75A C75 H75C 109.5
H75B C75 H75C 109.5
C74 C76 H76A 109.5
C74 C76 H76B 109.5
H76A C76 H76B 109.5
C74 C76 H76C 109.5
H76A C76 H76C 109.5
H76B C76 H76C 109.5
C73 C77 C78 111.5(6)
C73 C77 C79 111.9(7)
C78 C77 C79 108.5(6)
C73 C77 H77A 108.3
C78 C77 H77A 108.3
C79 C77 H77A 108.3
C77 C78 H78A 109.5
C77 C78 H78B 109.5
H78A C78 H78B 109.5
C77 C78 H78C 109.5
H78A C78 H78C 109.5
H78B C78 H78C 109.5
C77 C79 H79A 109.5
C77 C79 H79B 109.5
H79A C79 H79B 109.5
C77 C79 H79C 109.5
H79A C79 H79C 109.5
H79B C79 H79C 109.5
C89 P51 C85 112.2(4)
C89 P51 C81 112.3(4)
C85 P51 C81 103.2(4)
C89 P51 Cu51 105.8(3)
C85 P51 Cu51 114.9(2)
C81 P51 Cu51 108.5(3)
C84 C81 C82 104.5(7)
C84 C81 C83 116.4(7)
C82 C81 C83 113.5(8)
C84 C81 P51 105.0(4)
C82 C81 P51 112.4(7)
C83 C81 P51 104.9(6)
C81 C82 H82A 109.5
C81 C82 H82B 109.5
H82A C82 H82B 109.5
C81 C82 H82C 109.5
H82A C82 H82C 109.5
H82B C82 H82C 109.5
C81 C83 H83A 109.5
C81 C83 H83B 109.5
H83A C83 H83B 109.5
C81 C83 H83C 109.5
H83A C83 H83C 109.5
H83B C83 H83C 109.5
C81 C84 H84A 109.5
C81 C84 H84B 109.5
H84A C84 H84B 109.5
C81 C84 H84C 109.5
H84A C84 H84C 109.5
H84B C84 H84C 109.5
C87 C85 C88 109.1(6)
C87 C85 C86 104.0(7)
C88 C85 C86 111.6(7)
C87 C85 P51 112.0(5)
C88 C85 P51 114.7(5)
C86 C85 P51 104.9(7)
C85 C86 H86A 109.5
C85 C86 H86B 109.5
H86A C86 H86B 109.5
C85 C86 H86C 109.5
H86A C86 H86C 109.5
H86B C86 H86C 109.5
C85 C87 H87A 109.5
C85 C87 H87B 109.5
H87A C87 H87B 109.5
C85 C87 H87C 109.5
H87A C87 H87C 109.5
H87B C87 H87C 109.5
C85 C88 H88A 109.5
C85 C88 H88B 109.5
H88A C88 H88B 109.5
C85 C88 H88C 109.5
H88A C88 H88C 109.5
H88B C88 H88C 109.5
C91 C89 C90 103.0(6)
C91 C89 C92 120.2(7)
C90 C89 C92 110.5(7)
C91 C89 P51 115.4(5)
C90 C89 P51 105.9(5)
C92 C89 P51 101.2(5)
C89 C90 H90A 109.5
C89 C90 H90B 109.5
H90A C90 H90B 109.5
C89 C90 H90C 109.5
H90A C90 H90C 109.5
H90B C90 H90C 109.5
C89 C91 H91A 109.5
C89 C91 H91B 109.5
H91A C91 H91B 109.5
C89 C91 H91C 109.5
H91A C91 H91C 109.5
H91B C91 H91C 109.5
C89 C92 H92A 109.5
C89 C92 H92B 109.5
H92A C92 H92B 109.5
C89 C92 H92C 109.5
H92A C92 H92C 109.5
H92B C92 H92C 109.5
F2 B1 F4 110.4(13)
F2 B1 F1 115.6(9)
F4 B1 F1 102.7(11)
F2 B1 F3 108.7(12)
F4 B1 F3 113.4(8)
F1 B1 F3 106.1(11)
F8 B2 F6 112.9(7)
F8 B2 F7 109.0(6)
F6 B2 F7 108.5(6)
F8 B2 F5 108.3(6)
F6 B2 F5 108.4(6)
F7 B2 F5 109.7(7)

loop_
_geom_bond_atom_site_label_1
_geom_bond_atom_site_label_2
_geom_bond_distance
Cu1 C1 1.918(5)
Cu1 P1 2.2147(15)
C1 N2 1.351(7)
C1 N5 1.348(7)
N2 C3 1.387(7)
N2 C6 1.449(7)
C3 C4 1.345(8)
C3 H3A 0.9500
C4 N5 1.386(7)
C4 H4A 0.9500
N5 C18 1.459(7)
C6 C11 1.410(8)
C6 C7 1.412(8)
C7 C8 1.388(8)
C7 C12 1.522(8)
C8 C9 1.389(9)
C8 H8A 0.9500
C9 C10 1.387(9)
C9 H9A 0.9500
C10 C11 1.402(8)
C10 H10A 0.9500
C11 C15 1.515(8)
C12 C14 1.524(9)
C12 C13 1.527(9)
C12 H12A 1.0000
C13 H13A 0.9800
C13 H13B 0.9800
C13 H13C 0.9800
C14 H14A 0.9800
C14 H14B 0.9800
C14 H14C 0.9800
C15 C16 1.530(8)
C15 C17 1.549(8)
C15 H15A 1.0000
C16 H16A 0.9800
C16 H16B 0.9800
C16 H16C 0.9800
C17 H17A 0.9800
C17 H17B 0.9800
C17 H17C 0.9800
C18 C19 1.397(9)
C18 C23 1.414(9)
C19 C20 1.391(9)
C19 C24 1.524(9)
C20 C21 1.392(10)
C20 H20A 0.9500
C21 C22 1.384(10)
C21 H21A 0.9500
C22 C23 1.393(9)
C22 H22A 0.9500
C23 C27 1.529(9)
C24 C26 1.516(12)
C24 C25 1.521(9)
C24 H24A 1.0000
C25 H25A 0.9800
C25 H25B 0.9800
C25 H25C 0.9800
C26 H26A 0.9800
C26 H26B 0.9800
C26 H26C 0.9800
C27 C28 1.533(9)
C27 C29 1.540(9)
C27 H27A 1.0000
C28 H28A 0.9800
C28 H28B 0.9800
C28 H28C 0.9800
C29 H29A 0.9800
C29 H29B 0.9800
C29 H29C 0.9800
P1 C31 1.898(7)
P1 C39 1.898(6)
P1 C35 1.900(7)
C31 C32 1.547(10)
C31 C33 1.547(9)
C31 C34 1.542(8)
C32 H32A 0.9800
C32 H32B 0.9800
C32 H32C 0.9800
C33 H33A 0.9800
C33 H33B 0.9800
C33 H33C 0.9800
C34 H34A 0.9800
C34 H34B 0.9800
C34 H34C 0.9800
C35 C36 1.524(9)
C35 C38 1.536(10)
C35 C37 1.546(9)
C36 H36A 0.9800
C36 H36B 0.9800
C36 H36C 0.9800
C37 H37A 0.9800
C37 H37B 0.9800
C37 H37C 0.9800
C38 H38A 0.9800
C38 H38B 0.9800
C38 H38C 0.9800
C39 C42 1.534(8)
C39 C40 1.542(8)
C39 C41 1.549(9)
C40 H40A 0.9800
C40 H40B 0.9800
C40 H40C 0.9800
C41 H41A 0.9800
C41 H41B 0.9800
C41 H41C 0.9800
C42 H42A 0.9800
C42 H42B 0.9800
C42 H42C 0.9800
Cu51 C51 1.897(6)
Cu51 P51 2.2118(19)
C51 N55 1.360(8)
C51 N52 1.373(8)
N52 C53 1.385(8)
N52 C56 1.454(7)
C53 C54 1.356(9)
C53 H53A 0.9500
C54 N55 1.382(8)
C54 H54A 0.9500
N55 C68 1.449(7)
C56 C61 1.400(8)
C56 C57 1.398(8)
C57 C58 1.394(9)
C57 C62 1.534(9)
C58 C59 1.396(9)
C58 H58A 0.9500
C59 C60 1.381(9)
C59 H59A 0.9500
C60 C61 1.392(9)
C60 H60A 0.9500
C61 C65 1.541(8)
C62 C63 1.527(10)
C62 C64 1.517(11)
C62 H62A 1.0000
C63 H63A 0.9800
C63 H63B 0.9800
C63 H63C 0.9800
C64 H64A 0.9800
C64 H64B 0.9800
C64 H64C 0.9800
C65 C66 1.527(9)
C65 C67 1.535(9)
C65 H65A 1.0000
C66 H66A 0.9800
C66 H66B 0.9800
C66 H66C 0.9800
C67 H67A 0.9800
C67 H67B 0.9800
C67 H67C 0.9800
C68 C69 1.397(8)
C68 C73 1.413(8)
C69 C70 1.390(8)
C69 C74 1.524(8)
C70 C71 1.390(9)
C70 H70A 0.9500
C71 C72 1.378(10)
C71 H71A 0.9500
C72 C73 1.391(9)
C72 H72A 0.9500
C73 C77 1.511(9)
C74 C76 1.531(9)
C74 C75 1.540(8)
C74 H74A 1.0000
C75 H75A 0.9800
C75 H75B 0.9800
C75 H75C 0.9800
C76 H76A 0.9800
C76 H76B 0.9800
C76 H76C 0.9800
C77 C78 1.530(12)
C77 C79 1.545(11)
C77 H77A 1.0000
C78 H78A 0.9800
C78 H78B 0.9800
C78 H78C 0.9800
C79 H79A 0.9800
C79 H79B 0.9800
C79 H79C 0.9800
P51 C89 1.875(5)
P51 C85 1.888(5)
P51 C81 1.904(5)
C81 C84 1.574(5)
C81 C82 1.577(5)
C81 C83 1.574(5)
C82 H82A 0.9800
C82 H82B 0.9800
C82 H82C 0.9800
C83 H83A 0.9800
C83 H83B 0.9800
C83 H83C 0.9800
C84 H84A 0.9800
C84 H84B 0.9800
C84 H84C 0.9800
C85 C87 1.549(5)
C85 C88 1.559(5)
C85 C86 1.579(5)
C86 H86A 0.9800
C86 H86B 0.9800
C86 H86C 0.9800
C87 H87A 0.9800
C87 H87B 0.9800
C87 H87C 0.9800
C88 H88A 0.9800
C88 H88B 0.9800
C88 H88C 0.9800
C89 C91 1.562(5)
C89 C90 1.575(5)
C89 C92 1.580(5)
C90 H90A 0.9800
C90 H90B 0.9800
C90 H90C 0.9800
C91 H91A 0.9800
C91 H91B 0.9800
C91 H91C 0.9800
C92 H92A 0.9800
C92 H92B 0.9800
C92 H92C 0.9800
B1 F2 1.305(13)
B1 F4 1.434(17)
B1 F1 1.455(13)
B1 F3 1.52(2)
B2 F8 1.363(9)
B2 F6 1.366(9)
B2 F7 1.378(8)
B2 F5 1.393(9)

loop_
_geom_torsion_atom_site_label_1
_geom_torsion_atom_site_label_2
_geom_torsion_atom_site_label_3
_geom_torsion_atom_site_label_4
_geom_torsion
P1 Cu1 C1 N2 124(5)
P1 Cu1 C1 N5 -55(6)
N5 C1 N2 C3 0.1(6)
Cu1 C1 N2 C3 -179.4(4)
N5 C1 N2 C6 -174.4(5)
Cu1 C1 N2 C6 6.1(7)
C1 N2 C3 C4 -0.2(7)
C6 N2 C3 C4 174.1(5)
N2 C3 C4 N5 0.2(7)
N2 C1 N5 C4 0.1(6)
Cu1 C1 N5 C4 179.5(4)
N2 C1 N5 C18 -177.8(5)
Cu1 C1 N5 C18 1.6(8)
C3 C4 N5 C1 -0.2(7)
C3 C4 N5 C18 177.6(5)
C1 N2 C6 C11 -89.5(6)
C3 N2 C6 C11 96.8(7)
C1 N2 C6 C7 87.4(6)
C3 N2 C6 C7 -86.3(7)
C11 C6 C7 C8 0.6(8)
N2 C6 C7 C8 -176.1(5)
C11 C6 C7 C12 176.4(5)
N2 C6 C7 C12 -0.4(8)
C6 C7 C8 C9 0.4(9)
C12 C7 C8 C9 -175.3(5)
C7 C8 C9 C10 -1.6(9)
C8 C9 C10 C11 1.7(9)
C9 C10 C11 C6 -0.7(8)
C9 C10 C11 C15 -178.9(5)
C7 C6 C11 C10 -0.5(8)
N2 C6 C11 C10 176.2(5)
C7 C6 C11 C15 177.7(5)
N2 C6 C11 C15 -5.6(7)
C8 C7 C12 C14 77.3(7)
C6 C7 C12 C14 -98.2(6)
C8 C7 C12 C13 -47.4(8)
C6 C7 C12 C13 137.1(6)
C10 C11 C15 C16 96.3(6)
C6 C11 C15 C16 -81.8(7)
C10 C11 C15 C17 -26.9(8)
C6 C11 C15 C17 154.9(5)
C1 N5 C18 C19 97.7(6)
C4 N5 C18 C19 -79.8(7)
C1 N5 C18 C23 -81.7(7)
C4 N5 C18 C23 100.8(7)
C23 C18 C19 C20 1.2(9)
N5 C18 C19 C20 -178.2(5)
C23 C18 C19 C24 178.8(6)
N5 C18 C19 C24 -0.6(8)
C18 C19 C20 C21 0.7(10)
C24 C19 C20 C21 -176.8(6)
C19 C20 C21 C22 -1.1(11)
C20 C21 C22 C23 -0.6(10)
C21 C22 C23 C18 2.3(9)
C21 C22 C23 C27 -176.8(6)
C19 C18 C23 C22 -2.7(8)
N5 C18 C23 C22 176.6(5)
C19 C18 C23 C27 176.4(5)
N5 C18 C23 C27 -4.2(8)
C20 C19 C24 C26 72.1(8)
C18 C19 C24 C26 -105.3(8)
C20 C19 C24 C25 -51.0(9)
C18 C19 C24 C25 131.6(6)
C22 C23 C27 C28 101.1(7)
C18 C23 C27 C28 -77.9(7)
C22 C23 C27 C29 -21.3(8)
C18 C23 C27 C29 159.6(5)
C1 Cu1 P1 C31 -166(6)
C1 Cu1 P1 C39 74(6)
C1 Cu1 P1 C35 -45(6)
C39 P1 C31 C32 44.3(5)
C35 P1 C31 C32 167.0(4)
Cu1 P1 C31 C32 -73.0(5)
C39 P1 C31 C33 159.1(4)
C35 P1 C31 C33 -78.3(5)
Cu1 P1 C31 C33 41.7(5)
C39 P1 C31 C34 -77.9(5)
C35 P1 C31 C34 44.8(6)
Cu1 P1 C31 C34 164.8(4)
C31 P1 C35 C36 43.5(5)
C39 P1 C35 C36 165.6(4)
Cu1 P1 C35 C36 -78.9(5)
C31 P1 C35 C38 159.1(4)
C39 P1 C35 C38 -78.8(5)
Cu1 P1 C35 C38 36.7(5)
C31 P1 C35 C37 -79.4(6)
C39 P1 C35 C37 42.7(6)
Cu1 P1 C35 C37 158.2(5)
C31 P1 C39 C42 45.3(6)
C35 P1 C39 C42 -76.5(5)
Cu1 P1 C39 C42 166.5(4)
C31 P1 C39 C40 -77.3(5)
C35 P1 C39 C40 160.9(4)
Cu1 P1 C39 C40 43.9(4)
C31 P1 C39 C41 168.9(4)
C35 P1 C39 C41 47.1(5)
Cu1 P1 C39 C41 -69.9(4)
P51 Cu51 C51 N55 91.7(16)
P51 Cu51 C51 N52 -87.4(16)
N55 C51 N52 C53 -0.5(6)
Cu51 C51 N52 C53 178.8(4)
N55 C51 N52 C56 -177.4(4)
Cu51 C51 N52 C56 1.9(7)
C51 N52 C53 C54 0.2(6)
C56 N52 C53 C54 176.9(5)
N52 C53 C54 N55 0.2(6)
N52 C51 N55 C54 0.6(6)
Cu51 C51 N55 C54 -178.7(4)
N52 C51 N55 C68 -176.6(4)
Cu51 C51 N55 C68 4.1(7)
C53 C54 N55 C51 -0.6(6)
C53 C54 N55 C68 176.6(5)
C51 N52 C56 C61 -74.9(7)
C53 N52 C56 C61 108.7(7)
C51 N52 C56 C57 104.3(6)
C53 N52 C56 C57 -72.1(7)
C61 C56 C57 C58 3.7(9)
N52 C56 C57 C58 -175.5(6)
C61 C56 C57 C62 -179.3(6)
N52 C56 C57 C62 1.5(9)
C56 C57 C58 C59 -2.6(10)
C62 C57 C58 C59 -179.7(7)
C57 C58 C59 C60 0.2(11)
C58 C59 C60 C61 1.5(11)
C57 C56 C61 C60 -2.1(9)
N52 C56 C61 C60 177.1(5)
C57 C56 C61 C65 178.3(6)
N52 C56 C61 C65 -2.6(8)
C59 C60 C61 C56 -0.5(9)
C59 C60 C61 C65 179.1(6)
C58 C57 C62 C63 -41.2(9)
C56 C57 C62 C63 141.9(7)
C58 C57 C62 C64 82.3(8)
C56 C57 C62 C64 -94.6(7)
C56 C61 C65 C66 -75.8(7)
C60 C61 C65 C66 104.6(7)
C56 C61 C65 C67 160.5(6)
C60 C61 C65 C67 -19.1(8)
C51 N55 C68 C69 86.1(7)
C54 N55 C68 C69 -90.8(7)
C51 N55 C68 C73 -93.1(7)
C54 N55 C68 C73 90.0(7)
C73 C68 C69 C70 1.4(9)
N55 C68 C69 C70 -177.7(5)
C73 C68 C69 C74 180.0(6)
N55 C68 C69 C74 0.8(9)
C68 C69 C70 C71 -2.8(9)
C74 C69 C70 C71 178.6(6)
C69 C70 C71 C72 2.3(10)
C70 C71 C72 C73 -0.2(11)
C71 C72 C73 C68 -1.2(10)
C71 C72 C73 C77 177.9(7)
C69 C68 C73 C72 0.5(10)
N55 C68 C73 C72 179.7(6)
C69 C68 C73 C77 -178.5(6)
N55 C68 C73 C77 0.6(9)
C70 C69 C74 C76 72.0(7)
C68 C69 C74 C76 -106.5(7)
C70 C69 C74 C75 -52.5(7)
C68 C69 C74 C75 129.1(6)
C72 C73 C77 C78 89.6(8)
C68 C73 C77 C78 -91.4(8)
C72 C73 C77 C79 -32.2(10)
C68 C73 C77 C79 146.9(7)
C51 Cu51 P51 C89 21.3(16)
C51 Cu51 P51 C85 145.7(15)
C51 Cu51 P51 C81 -99.4(15)
C89 P51 C81 C84 -77.8(6)
C85 P51 C81 C84 161.1(5)
Cu51 P51 C81 C84 38.8(6)
C89 P51 C81 C82 35.1(7)
C85 P51 C81 C82 -85.9(7)
Cu51 P51 C81 C82 151.7(6)
C89 P51 C81 C83 158.9(6)
C85 P51 C81 C83 37.9(7)
Cu51 P51 C81 C83 -84.4(6)
C89 P51 C85 C87 158.9(5)
C81 P51 C85 C87 -79.9(6)
Cu51 P51 C85 C87 38.0(6)
C89 P51 C85 C88 -76.0(7)
C81 P51 C85 C88 45.1(7)
Cu51 P51 C85 C88 163.1(5)
C89 P51 C85 C86 46.8(7)
C81 P51 C85 C86 167.9(7)
Cu51 P51 C85 C86 -74.1(7)
C85 P51 C89 C91 31.1(8)
C81 P51 C89 C91 -84.6(7)
Cu51 P51 C89 C91 157.1(6)
C85 P51 C89 C90 -82.1(6)
C81 P51 C89 C90 162.2(5)
Cu51 P51 C89 C90 43.9(6)
C85 P51 C89 C92 162.5(6)
C81 P51 C89 C92 46.8(7)
Cu51 P51 C89 C92 -71.4(6)
